data_7062516
loop_
_publ_author_name
'Wu, Dong-En'
'Guo, Qing-Hui'

_publ_section_title
;
 Evaluating the isomeric effects of donors on the structures and
 photophysical properties of donor--acceptor--\p bridge--donor
 (D1--A--\p--D2) prototype fluorophores
;
_journal_issue 28
_journal_name_full 'New Journal of Chemistry'
_journal_page_first 13409
_journal_page_last 13421
_journal_paper_doi 10.1039/D3NJ01845H
_journal_volume 47
_journal_year 2023
_chemical_formula_moiety 'C29 H20 N2 O'
_chemical_formula_sum 'C29 H20 N2 O'
_chemical_formula_weight 412.47
_space_group_crystal_system monoclinic
_space_group_IT_number 14
_space_group_name_Hall '-P 2ybc'
_space_group_name_H-M_alt 'P 1 21/c 1'
_atom_sites_solution_hydrogens geom
_audit_block_doi 10.5517/ccdc.csd.cc2dy8xk
_audit_creation_method SHELXL-2018/3
_audit_update_record
;
2022-12-24 deposited with the CCDC.	2023-06-07 downloaded from the CCDC.
;
_cell_angle_alpha 90
_cell_angle_beta 95.619(2)
_cell_angle_gamma 90
_cell_formula_units_Z 4
_cell_length_a 25.2179(13)
_cell_length_b 11.4889(6)
_cell_length_c 7.5967(4)
_cell_measurement_reflns_used 5147
_cell_measurement_temperature 296(2)
_cell_measurement_theta_max 25.56
_cell_measurement_theta_min 2.40
_cell_volume 2190.4(2)
_computing_cell_refinement 'Bruker SAINT'
_computing_data_collection 'Bruker APEX3'
_computing_data_reduction 'Bruker SAINT'
_computing_molecular_graphics 'Bruker SHELXTL'
_computing_publication_material 'Bruker SHELXTL'
_computing_structure_refinement 'SHELXL-2018/3 (Sheldrick, 2018)'
_computing_structure_solution 'SHELXT 2014/5 (Sheldrick, 2014)'
_diffrn_ambient_temperature 296(2)
_diffrn_detector_area_resol_mean 10.42
_diffrn_measured_fraction_theta_full 0.995
_diffrn_measured_fraction_theta_max 0.984
_diffrn_measurement_device_type 'Bruker D8 QUEST PHOTON 100'
_diffrn_measurement_method '\f and \w scans'
_diffrn_radiation_type MoK\a
_diffrn_radiation_wavelength 0.71073
_diffrn_reflns_av_R_equivalents 0.0692
_diffrn_reflns_av_unetI/netI 0.0862
_diffrn_reflns_Laue_measured_fraction_full 0.995
_diffrn_reflns_Laue_measured_fraction_max 0.984
_diffrn_reflns_limit_h_max 32
_diffrn_reflns_limit_h_min -25
_diffrn_reflns_limit_k_max 14
_diffrn_reflns_limit_k_min -14
_diffrn_reflns_limit_l_max 9
_diffrn_reflns_limit_l_min -9
_diffrn_reflns_number 21542
_diffrn_reflns_point_group_measured_fraction_full 0.995
_diffrn_reflns_point_group_measured_fraction_max 0.984
_diffrn_reflns_theta_full 25.242
_diffrn_reflns_theta_max 27.525
_diffrn_reflns_theta_min 2.404
_diffrn_source.source 'Ius 2.0'
_diffrn_source.type microfocus

_exptl_absorpt_coefficient_mu 0.076
_exptl_absorpt_correction_T_max 0.7456
_exptl_absorpt_correction_T_min 0.6850
_exptl_absorpt_correction_type multi-scan
_exptl_absorpt_process_details sadabs
_exptl_crystal_colour yellow
_exptl_crystal_density_diffrn 1.251
_exptl_crystal_description plate
_exptl_crystal_F_000 864
_exptl_crystal_size_max 0.210
_exptl_crystal_size_mid 0.200
_exptl_crystal_size_min 0.020
_refine_diff_density_max 0.155
_refine_diff_density_min -0.152
_refine_diff_density_rms 0.036
_refine_ls_extinction_method none
_refine_ls_goodness_of_fit_ref 1.005
_refine_ls_hydrogen_treatment constr
_refine_ls_matrix_type full
_refine_ls_number_parameters 290
_refine_ls_number_reflns 4947
_refine_ls_number_restraints 0
_refine_ls_restrained_S_all 1.005
_refine_ls_R_factor_all 0.1549
_refine_ls_R_factor_gt 0.0612
_refine_ls_shift/su_max 0.000
_refine_ls_shift/su_mean 0.000
_refine_ls_structure_factor_coef Fsqd
_refine_ls_weighting_details 'w=1/[\s^2^(Fo^2^)+(0.0510P)^2^+0.4260P] where P=(Fo^2^+2Fc^2^)/3'
_refine_ls_weighting_scheme calc
_refine_ls_wR_factor_gt 0.1099
_refine_ls_wR_factor_ref 0.1352
_reflns_Friedel_coverage 0.000
_reflns_number_gt 2565
_reflns_number_total 4947
_reflns_threshold_expression 'I > 2\s(I)'
_cod_data_source_file d3nj01845h2.cif
_cod_data_source_block 2021102512_a
_cod_depositor_comments 'Adding full bibliography for 7062514--7062517.cif.'
_cod_original_sg_symbol_H-M 'P 21/c'
_cod_database_code 7062516
_shelx_shelxl_version_number 2018/3
_shelx_space_group_comment
;
The symmetry employed for this shelxl refinement is uniquely defined
by the following loop, which should always be used as a source of
symmetry information in preference to the above space-group names.
They are only intended as comments.
;
_shelx_estimated_absorpt_t_min 0.984
_shelx_estimated_absorpt_t_max 0.998

loop_
_space_group_symop_operation_xyz
'x, y, z'
'-x, y+1/2, -z+1/2'
'-x, -y, -z'
'x, -y-1/2, z-1/2'

loop_
_atom_site_label
_atom_site_type_symbol
_atom_site_fract_x
_atom_site_fract_y
_atom_site_fract_z
_atom_site_U_iso_or_equiv
_atom_site_adp_type
_atom_site_occupancy
_atom_site_site_symmetry_order
_atom_site_calc_flag
_atom_site_refinement_flags_posn
_atom_site_refinement_flags_adp
_atom_site_refinement_flags_occupancy
_atom_site_disorder_assembly
_atom_site_disorder_group
C1 C 0.73924(7) 0.49807(17) 0.7526(3) 0.0437(5) Uani 1 1 d . . . . .
C2 C 0.77510(7) 0.59015(18) 0.8167(3) 0.0480(5) Uani 1 1 d . . . . .
H2 H 0.806308 0.570080 0.885415 0.058 Uiso 1 1 calc R U . . .
C3 C 0.76568(8) 0.70260(18) 0.7821(3) 0.0488(5) Uani 1 1 d . . . . .
H3 H 0.733568 0.719133 0.715911 0.059 Uiso 1 1 calc R U . . .
C4 C 0.79878(7) 0.80239(17) 0.8338(3) 0.0444(5) Uani 1 1 d . . . . .
C5 C 0.84865(7) 0.79445(18) 0.9299(3) 0.0460(5) Uani 1 1 d . . . . .
H5 H 0.862287 0.721362 0.961510 0.055 Uiso 1 1 calc R U . . .
C6 C 0.87852(7) 0.89263(17) 0.9798(3) 0.0453(5) Uani 1 1 d . . . . .
C7 C 0.93245(8) 0.88371(17) 1.0757(3) 0.0466(5) Uani 1 1 d . . . . .
C8 C 0.96583(8) 0.79127(19) 1.0465(3) 0.0543(6) Uani 1 1 d . . . . .
H8 H 0.953665 0.732143 0.969234 0.065 Uiso 1 1 calc R U . . .
C9 C 1.01673(8) 0.7857(2) 1.1302(3) 0.0623(6) Uani 1 1 d . . . . .
H9 H 1.038483 0.722826 1.109244 0.075 Uiso 1 1 calc R U . . .
C10 C 1.03557(9) 0.8719(2) 1.2441(3) 0.0644(7) Uani 1 1 d . . . . .
H10 H 1.069714 0.867186 1.302226 0.077 Uiso 1 1 calc R U . . .
C11 C 1.00373(10) 0.9646(2) 1.2712(3) 0.0690(7) Uani 1 1 d . . . . .
H11 H 1.016685 1.024639 1.345537 0.083 Uiso 1 1 calc R U . . .
C12 C 0.95252(9) 0.97043(19) 1.1898(3) 0.0617(6) Uani 1 1 d . . . . .
H12 H 0.931111 1.033644 1.211869 0.074 Uiso 1 1 calc R U . . .
C13 C 0.85661(8) 1.00106(18) 0.9311(3) 0.0568(6) Uani 1 1 d . . . . .
H13 H 0.875429 1.068339 0.964996 0.068 Uiso 1 1 calc R U . . .
C14 C 0.80812(9) 1.01023(19) 0.8348(3) 0.0613(7) Uani 1 1 d . . . . .
H14 H 0.794555 1.083334 0.802901 0.074 Uiso 1 1 calc R U . . .
C15 C 0.77940(8) 0.91279(19) 0.7851(3) 0.0533(6) Uani 1 1 d . . . . .
H15 H 0.746659 0.920083 0.718200 0.064 Uiso 1 1 calc R U . . .
C16 C 0.68503(7) 0.52946(16) 0.6736(3) 0.0429(5) Uani 1 1 d . . . . .
C17 C 0.66893(7) 0.50313(16) 0.5018(3) 0.0443(5) Uani 1 1 d . . . . .
H17 H 0.691521 0.460823 0.436148 0.053 Uiso 1 1 calc R U . . .
C18 C 0.61850(7) 0.53882(16) 0.4208(3) 0.0409(5) Uani 1 1 d . . . . .
C19 C 0.60241(7) 0.51687(18) 0.2417(3) 0.0505(6) Uani 1 1 d . . . . .
H19 H 0.625092 0.477377 0.172914 0.061 Uiso 1 1 calc R U . . .
C20 C 0.55401(8) 0.55287(18) 0.1685(3) 0.0521(6) Uani 1 1 d . . . . .
H20 H 0.544135 0.538797 0.049204 0.063 Uiso 1 1 calc R U . . .
C21 C 0.51856(7) 0.61100(17) 0.2694(3) 0.0444(5) Uani 1 1 d . . . . .
C22 C 0.53255(7) 0.63485(16) 0.4427(3) 0.0461(5) Uani 1 1 d . . . . .
H22 H 0.509028 0.673951 0.508881 0.055 Uiso 1 1 calc R U . . .
C23 C 0.58360(7) 0.59955(16) 0.5227(3) 0.0403(5) Uani 1 1 d . . . . .
C24 C 0.60060(8) 0.62361(18) 0.7009(3) 0.0519(6) Uani 1 1 d . . . . .
H24 H 0.577831 0.662543 0.770042 0.062 Uiso 1 1 calc R U . . .
C25 C 0.64978(7) 0.59092(19) 0.7737(3) 0.0524(6) Uani 1 1 d . . . . .
H25 H 0.660374 0.609262 0.891177 0.063 Uiso 1 1 calc R U . . .
C26 C 0.43190(8) 0.6983(2) 0.2681(3) 0.0653(7) Uani 1 1 d . . . . .
H26A H 0.423162 0.650455 0.364710 0.098 Uiso 1 1 calc R U . . .
H26B H 0.400507 0.711130 0.188340 0.098 Uiso 1 1 calc R U . . .
H26C H 0.445529 0.771708 0.312835 0.098 Uiso 1 1 calc R U . . .
C27 C 0.75508(7) 0.38468(17) 0.7613(3) 0.0484(5) Uani 1 1 d . . . . .
C28 C 0.80719(9) 0.35106(19) 0.8360(3) 0.0618(6) Uani 1 1 d . . . . .
C29 C 0.72157(8) 0.2901(2) 0.6978(3) 0.0540(6) Uani 1 1 d . . . . .
N1 N 0.84819(9) 0.3239(2) 0.8964(4) 0.0972(8) Uani 1 1 d . . . . .
N2 N 0.69682(8) 0.21148(18) 0.6477(3) 0.0737(6) Uani 1 1 d . . . . .
O1 O 0.47118(5) 0.64156(13) 0.17678(19) 0.0585(4) Uani 1 1 d . . . . .

loop_
_atom_site_aniso_label
_atom_site_aniso_U_11
_atom_site_aniso_U_22
_atom_site_aniso_U_33
_atom_site_aniso_U_23
_atom_site_aniso_U_13
_atom_site_aniso_U_12
C1 0.0402(10) 0.0459(13) 0.0449(13) 0.0050(10) 0.0039(9) 0.0002(10)
C2 0.0420(11) 0.0495(14) 0.0515(13) 0.0037(11) -0.0011(9) 0.0012(10)
C3 0.0450(11) 0.0495(14) 0.0515(14) 0.0026(11) 0.0021(10) 0.0023(10)
C4 0.0465(11) 0.0416(12) 0.0460(13) 0.0001(10) 0.0087(10) 0.0023(9)
C5 0.0481(11) 0.0396(12) 0.0506(13) 0.0004(10) 0.0070(10) 0.0041(9)
C6 0.0476(11) 0.0405(12) 0.0494(13) -0.0022(10) 0.0124(10) 0.0009(10)
C7 0.0503(12) 0.0389(12) 0.0515(13) -0.0011(10) 0.0092(10) -0.0043(10)
C8 0.0543(13) 0.0482(13) 0.0600(15) -0.0045(11) 0.0036(11) 0.0010(11)
C9 0.0541(13) 0.0642(16) 0.0677(16) 0.0047(13) 0.0014(12) 0.0044(12)
C10 0.0528(13) 0.0767(18) 0.0616(16) 0.0103(14) -0.0049(12) -0.0131(13)
C11 0.0761(17) 0.0636(17) 0.0664(17) -0.0084(13) 0.0025(14) -0.0220(14)
C12 0.0666(15) 0.0506(14) 0.0672(17) -0.0112(12) 0.0035(13) -0.0053(11)
C13 0.0578(13) 0.0357(12) 0.0783(17) -0.0032(11) 0.0141(12) -0.0004(10)
C14 0.0579(14) 0.0403(13) 0.0859(19) 0.0069(12) 0.0085(13) 0.0088(11)
C15 0.0487(12) 0.0502(14) 0.0611(15) 0.0032(11) 0.0053(10) 0.0069(11)
C16 0.0398(10) 0.0375(11) 0.0511(14) 0.0048(10) 0.0025(10) 0.0012(9)
C17 0.0383(11) 0.0384(12) 0.0574(15) 0.0003(10) 0.0109(10) 0.0002(9)
C18 0.0410(11) 0.0357(11) 0.0469(14) -0.0009(10) 0.0081(10) -0.0029(9)
C19 0.0456(12) 0.0522(13) 0.0543(15) -0.0104(11) 0.0076(11) -0.0003(10)
C20 0.0450(12) 0.0578(14) 0.0523(14) -0.0071(11) -0.0018(11) -0.0034(10)
C21 0.0382(11) 0.0419(12) 0.0522(14) 0.0010(10) 0.0001(10) -0.0034(9)
C22 0.0430(11) 0.0404(12) 0.0563(15) 0.0018(10) 0.0122(10) 0.0025(9)
C23 0.0433(11) 0.0350(11) 0.0432(13) 0.0014(9) 0.0078(9) -0.0015(9)
C24 0.0507(12) 0.0560(14) 0.0507(14) -0.0035(11) 0.0132(11) 0.0104(10)
C25 0.0508(12) 0.0580(14) 0.0482(14) -0.0017(11) 0.0041(11) 0.0078(10)
C26 0.0462(12) 0.0673(16) 0.0827(18) 0.0026(13) 0.0078(12) 0.0133(11)
C27 0.0405(11) 0.0444(13) 0.0594(14) 0.0068(11) 0.0010(10) 0.0001(10)
C28 0.0538(14) 0.0429(13) 0.0864(19) 0.0024(12) -0.0051(13) 0.0034(11)
C29 0.0469(12) 0.0444(13) 0.0700(16) 0.0094(12) 0.0021(11) 0.0019(11)
N1 0.0666(14) 0.0768(16) 0.141(2) 0.0005(14) -0.0278(15) 0.0170(12)
N2 0.0676(13) 0.0533(12) 0.0986(18) 0.0017(12) -0.0002(12) -0.0065(11)
O1 0.0422(8) 0.0685(10) 0.0630(10) -0.0020(8) -0.0041(7) 0.0078(7)

loop_
_atom_type_symbol
_atom_type_description
_atom_type_scat_dispersion_real
_atom_type_scat_dispersion_imag
_atom_type_scat_source
C C 0.0033 0.0016 'International Tables Vol C Tables 4.2.6.8 and 6.1.1.4'
H H 0.0000 0.0000 'International Tables Vol C Tables 4.2.6.8 and 6.1.1.4'
N N 0.0061 0.0033 'International Tables Vol C Tables 4.2.6.8 and 6.1.1.4'
O O 0.0106 0.0060 'International Tables Vol C Tables 4.2.6.8 and 6.1.1.4'

loop_
_geom_angle_atom_site_label_1
_geom_angle_atom_site_label_2
_geom_angle_atom_site_label_3
_geom_angle
_geom_angle_site_symmetry_1
_geom_angle_site_symmetry_3
_geom_angle_publ_flag
C27 C1 C2 120.86(17) . . ?
C27 C1 C16 120.44(17) . . ?
C2 C1 C16 118.69(17) . . ?
C3 C2 C1 123.29(18) . . ?
C3 C2 H2 118.4 . . ?
C1 C2 H2 118.4 . . ?
C2 C3 C4 128.72(19) . . ?
C2 C3 H3 115.6 . . ?
C4 C3 H3 115.6 . . ?
C5 C4 C15 118.20(18) . . ?
C5 C4 C3 123.79(18) . . ?
C15 C4 C3 118.01(18) . . ?
C6 C5 C4 121.83(18) . . ?
C6 C5 H5 119.1 . . ?
C4 C5 H5 119.1 . . ?
C5 C6 C13 117.52(18) . . ?
C5 C6 C7 121.68(17) . . ?
C13 C6 C7 120.77(18) . . ?
C12 C7 C8 117.47(19) . . ?
C12 C7 C6 121.33(19) . . ?
C8 C7 C6 121.11(18) . . ?
C9 C8 C7 121.0(2) . . ?
C9 C8 H8 119.5 . . ?
C7 C8 H8 119.5 . . ?
C10 C9 C8 120.5(2) . . ?
C10 C9 H9 119.7 . . ?
C8 C9 H9 119.7 . . ?
C11 C10 C9 119.2(2) . . ?
C11 C10 H10 120.4 . . ?
C9 C10 H10 120.4 . . ?
C10 C11 C12 120.7(2) . . ?
C10 C11 H11 119.6 . . ?
C12 C11 H11 119.6 . . ?
C11 C12 C7 121.0(2) . . ?
C11 C12 H12 119.5 . . ?
C7 C12 H12 119.5 . . ?
C14 C13 C6 121.3(2) . . ?
C14 C13 H13 119.3 . . ?
C6 C13 H13 119.3 . . ?
C13 C14 C15 120.5(2) . . ?
C13 C14 H14 119.8 . . ?
C15 C14 H14 119.8 . . ?
C14 C15 C4 120.59(19) . . ?
C14 C15 H15 119.7 . . ?
C4 C15 H15 119.7 . . ?
C17 C16 C25 118.83(17) . . ?
C17 C16 C1 120.68(18) . . ?
C25 C16 C1 120.45(19) . . ?
C16 C17 C18 121.46(18) . . ?
C16 C17 H17 119.3 . . ?
C18 C17 H17 119.3 . . ?
C19 C18 C23 118.91(17) . . ?
C19 C18 C17 122.03(18) . . ?
C23 C18 C17 119.05(19) . . ?
C20 C19 C18 120.41(19) . . ?
C20 C19 H19 119.8 . . ?
C18 C19 H19 119.8 . . ?
C19 C20 C21 121.1(2) . . ?
C19 C20 H20 119.4 . . ?
C21 C20 H20 119.4 . . ?
C22 C21 O1 125.22(18) . . ?
C22 C21 C20 120.50(18) . . ?
O1 C21 C20 114.27(18) . . ?
C21 C22 C23 119.58(18) . . ?
C21 C22 H22 120.2 . . ?
C23 C22 H22 120.2 . . ?
C24 C23 C18 118.49(17) . . ?
C24 C23 C22 122.08(18) . . ?
C18 C23 C22 119.43(18) . . ?
C25 C24 C23 121.13(19) . . ?
C25 C24 H24 119.4 . . ?
C23 C24 H24 119.4 . . ?
C24 C25 C16 121.0(2) . . ?
C24 C25 H25 119.5 . . ?
C16 C25 H25 119.5 . . ?
O1 C26 H26A 109.5 . . ?
O1 C26 H26B 109.5 . . ?
H26A C26 H26B 109.5 . . ?
O1 C26 H26C 109.5 . . ?
H26A C26 H26C 109.5 . . ?
H26B C26 H26C 109.5 . . ?
C1 C27 C29 123.31(18) . . ?
C1 C27 C28 122.03(18) . . ?
C29 C27 C28 114.66(18) . . ?
N1 C28 C27 179.3(3) . . ?
N2 C29 C27 176.9(2) . . ?
C21 O1 C26 118.71(16) . . ?

loop_
_geom_bond_atom_site_label_1
_geom_bond_atom_site_label_2
_geom_bond_distance
_geom_bond_site_symmetry_2
_geom_bond_publ_flag
C1 C27 1.362(3) . ?
C1 C2 1.445(3) . ?
C1 C16 1.483(3) . ?
C2 C3 1.335(3) . ?
C2 H2 0.9300 . ?
C3 C4 1.449(3) . ?
C3 H3 0.9300 . ?
C4 C5 1.394(3) . ?
C4 C15 1.396(3) . ?
C5 C6 1.388(3) . ?
C5 H5 0.9300 . ?
C6 C13 1.398(3) . ?
C6 C7 1.482(3) . ?
C7 C12 1.384(3) . ?
C7 C8 1.386(3) . ?
C8 C9 1.377(3) . ?
C8 H8 0.9300 . ?
C9 C10 1.369(3) . ?
C9 H9 0.9300 . ?
C10 C11 1.362(3) . ?
C10 H10 0.9300 . ?
C11 C12 1.378(3) . ?
C11 H11 0.9300 . ?
C12 H12 0.9300 . ?
C13 C14 1.366(3) . ?
C13 H13 0.9300 . ?
C14 C15 1.366(3) . ?
C14 H14 0.9300 . ?
C15 H15 0.9300 . ?
C16 C17 1.363(3) . ?
C16 C25 1.414(3) . ?
C17 C18 1.418(3) . ?
C17 H17 0.9300 . ?
C18 C19 1.404(3) . ?
C18 C23 1.412(3) . ?
C19 C20 1.355(3) . ?
C19 H19 0.9300 . ?
C20 C21 1.403(3) . ?
C20 H20 0.9300 . ?
C21 C22 1.357(3) . ?
C21 O1 1.372(2) . ?
C22 C23 1.428(3) . ?
C22 H22 0.9300 . ?
C23 C24 1.407(3) . ?
C24 C25 1.361(3) . ?
C24 H24 0.9300 . ?
C25 H25 0.9300 . ?
C26 O1 1.422(2) . ?
C26 H26A 0.9600 . ?
C26 H26B 0.9600 . ?
C26 H26C 0.9600 . ?
C27 C29 1.431(3) . ?
C27 C28 1.432(3) . ?
C28 N1 1.133(3) . ?
C29 N2 1.142(3) . ?

loop_
_geom_torsion_atom_site_label_1
_geom_torsion_atom_site_label_2
_geom_torsion_atom_site_label_3
_geom_torsion_atom_site_label_4
_geom_torsion
_geom_torsion_site_symmetry_1
_geom_torsion_site_symmetry_2
_geom_torsion_site_symmetry_3
_geom_torsion_site_symmetry_4
_geom_torsion_publ_flag
C27 C1 C2 C3 167.0(2) . . . . ?
C16 C1 C2 C3 -11.8(3) . . . . ?
C1 C2 C3 C4 -178.15(19) . . . . ?
C2 C3 C4 C5 1.4(3) . . . . ?
C2 C3 C4 C15 -178.3(2) . . . . ?
C15 C4 C5 C6 1.0(3) . . . . ?
C3 C4 C5 C6 -178.62(18) . . . . ?
C4 C5 C6 C13 0.5(3) . . . . ?
C4 C5 C6 C7 -177.49(18) . . . . ?
C5 C6 C7 C12 -151.4(2) . . . . ?
C13 C6 C7 C12 30.7(3) . . . . ?
C5 C6 C7 C8 32.3(3) . . . . ?
C13 C6 C7 C8 -145.5(2) . . . . ?
C12 C7 C8 C9 0.9(3) . . . . ?
C6 C7 C8 C9 177.26(19) . . . . ?
C7 C8 C9 C10 -0.2(3) . . . . ?
C8 C9 C10 C11 -1.2(3) . . . . ?
C9 C10 C11 C12 2.0(4) . . . . ?
C10 C11 C12 C7 -1.3(4) . . . . ?
C8 C7 C12 C11 -0.1(3) . . . . ?
C6 C7 C12 C11 -176.5(2) . . . . ?
C5 C6 C13 C14 -1.4(3) . . . . ?
C7 C6 C13 C14 176.6(2) . . . . ?
C6 C13 C14 C15 0.7(3) . . . . ?
C13 C14 C15 C4 0.9(3) . . . . ?
C5 C4 C15 C14 -1.7(3) . . . . ?
C3 C4 C15 C14 177.97(19) . . . . ?
C27 C1 C16 C17 -60.4(3) . . . . ?
C2 C1 C16 C17 118.3(2) . . . . ?
C27 C1 C16 C25 121.8(2) . . . . ?
C2 C1 C16 C25 -59.4(3) . . . . ?
C25 C16 C17 C18 1.8(3) . . . . ?
C1 C16 C17 C18 -176.01(16) . . . . ?
C16 C17 C18 C19 177.06(18) . . . . ?
C16 C17 C18 C23 -2.2(3) . . . . ?
C23 C18 C19 C20 -0.4(3) . . . . ?
C17 C18 C19 C20 -179.62(18) . . . . ?
C18 C19 C20 C21 -1.0(3) . . . . ?
C19 C20 C21 C22 1.5(3) . . . . ?
C19 C20 C21 O1 -179.82(18) . . . . ?
O1 C21 C22 C23 -179.04(17) . . . . ?
C20 C21 C22 C23 -0.5(3) . . . . ?
C19 C18 C23 C24 -178.48(18) . . . . ?
C17 C18 C23 C24 0.8(3) . . . . ?
C19 C18 C23 C22 1.3(3) . . . . ?
C17 C18 C23 C22 -179.41(16) . . . . ?
C21 C22 C23 C24 178.92(19) . . . . ?
C21 C22 C23 C18 -0.9(3) . . . . ?
C18 C23 C24 C25 0.9(3) . . . . ?
C22 C23 C24 C25 -178.87(19) . . . . ?
C23 C24 C25 C16 -1.3(3) . . . . ?
C17 C16 C25 C24 0.0(3) . . . . ?
C1 C16 C25 C24 177.78(18) . . . . ?
C2 C1 C27 C29 -179.13(19) . . . . ?
C16 C1 C27 C29 -0.4(3) . . . . ?
C2 C1 C27 C28 1.0(3) . . . . ?
C16 C1 C27 C28 179.74(19) . . . . ?
C22 C21 O1 C26 -3.0(3) . . . . ?
C20 C21 O1 C26 178.44(17) . . . . ?
